data_7717049
loop_
_publ_author_name
'Mitsuhashi, Ryoji'
'Imai, Yuya'
'Sugiarto, ?'
'Sakiyama, Hiroshi'
'Kikukawa, Yuji'
'Hayashi, Yoshihito'

_publ_section_title
;
 Controlling the symmetry of hexamonodentate 3d-transition metal complexes
 through symmetry propagation from high-symmetry Ti-Mo and Zr-Mo clusters
 <i>via</i> hydrogen-bonding interactions.
;
_journal_issue 39
_journal_name_full 'Dalton transactions (Cambridge, England : 2003)'
_journal_page_first 16186
_journal_page_last 16194
_journal_paper_doi 10.1039/d4dt02120g
_journal_volume 53
_journal_year 2024
_chemical_formula_moiety 'C36 H90 Mo6 N18 O18 Ti, H12 Zn O6, 6(Cl O4)'
_chemical_formula_sum 'C36 H102 Cl6 Mo6 N18 O48 Ti Zn'
_chemical_formula_weight 2456.96
_space_group_crystal_system trigonal
_space_group_IT_number 146
_space_group_name_Hall 'R 3'
_space_group_name_H-M_alt 'R 3 :H'
_atom_sites_solution_hydrogens mixed
_audit_creation_method SHELXL-2018/3
_audit_update_record
;
2024-07-22 deposited with the CCDC.	2024-09-16 downloaded from the CCDC.
;
_cell_angle_alpha 90
_cell_angle_beta 90
_cell_angle_gamma 120
_cell_formula_units_Z 3
_cell_length_a 21.6448(3)
_cell_length_b 21.6448(3)
_cell_length_c 14.6822(3)
_cell_measurement_reflns_used 9535
_cell_measurement_temperature 104(2)
_cell_measurement_theta_max 30.1060
_cell_measurement_theta_min 2.5560
_cell_volume 5957.02(17)
_computing_cell_refinement 'CrysAlisPro 1.171.39.43a (Rigaku OD, 2018)'
_computing_data_collection 'CrysAlisPro 1.171.39.43a (Rigaku OD, 2018)'
_computing_data_reduction 'CrysAlisPro 1.171.39.43a (Rigaku OD, 2018)'
_computing_structure_refinement 'SHELXL-2018/3 (Sheldrick, 2018)'
_computing_structure_solution 'SHELXT 2018/2 (Sheldrick, 2018)'
_diffrn_ambient_temperature 104(2)
_diffrn_measured_fraction_theta_full 0.999
_diffrn_measured_fraction_theta_max 0.995
_diffrn_measurement_device_type 'XtaLAB AFC11 (RINC): Kappa single'
_diffrn_measurement_method '\w scans'
_diffrn_radiation_type MoK\a
_diffrn_radiation_wavelength 0.71073
_diffrn_reflns_av_R_equivalents 0.0123
_diffrn_reflns_av_unetI/netI 0.0175
_diffrn_reflns_Laue_measured_fraction_full 0.999
_diffrn_reflns_Laue_measured_fraction_max 0.995
_diffrn_reflns_limit_h_max 28
_diffrn_reflns_limit_h_min -24
_diffrn_reflns_limit_k_max 18
_diffrn_reflns_limit_k_min -28
_diffrn_reflns_limit_l_max 12
_diffrn_reflns_limit_l_min -18
_diffrn_reflns_number 10464
_diffrn_reflns_point_group_measured_fraction_full 0.826
_diffrn_reflns_point_group_measured_fraction_max 0.784
_diffrn_reflns_theta_full 25.242
_diffrn_reflns_theta_max 27.476
_diffrn_reflns_theta_min 1.882
_exptl_absorpt_coefficient_mu 1.621
_exptl_absorpt_correction_T_max 1.00000
_exptl_absorpt_correction_T_min 0.87943
_exptl_absorpt_correction_type multi-scan
_exptl_absorpt_process_details
;
CrysAlisPro 1.171.39.43a (Rigaku Oxford Diffraction, 2018)
Empirical absorption correction using spherical harmonics,
 implemented in SCALE3 ABSPACK scaling algorithm.
;
_exptl_crystal_colour colourless
_exptl_crystal_density_diffrn 2.055
_exptl_crystal_description rhombohedral
_exptl_crystal_F_000 3702
_exptl_crystal_size_max 0.217
_exptl_crystal_size_mid 0.162
_exptl_crystal_size_min 0.117
_refine_diff_density_max 0.826
_refine_diff_density_min -2.077
_refine_diff_density_rms 0.115
_refine_ls_abs_structure_details
;
 Refined as an inversion twin.
;
_refine_ls_abs_structure_Flack 0.39(3)
_refine_ls_extinction_method none
_refine_ls_goodness_of_fit_ref 1.087
_refine_ls_hydrogen_treatment mixed
_refine_ls_matrix_type full
_refine_ls_number_parameters 399
_refine_ls_number_reflns 4770
_refine_ls_number_restraints 170
_refine_ls_restrained_S_all 1.072
_refine_ls_R_factor_all 0.0295
_refine_ls_R_factor_gt 0.0292
_refine_ls_shift/su_max 0.000
_refine_ls_shift/su_mean 0.000
_refine_ls_structure_factor_coef Fsqd
_refine_ls_weighting_details 'w=1/[\s^2^(Fo^2^)+(0.0526P)^2^+34.5070P] where P=(Fo^2^+2Fc^2^)/3'
_refine_ls_weighting_scheme calc
_refine_ls_wR_factor_gt 0.0823
_refine_ls_wR_factor_ref 0.0826
_reflns_Friedel_coverage 0.575
_reflns_Friedel_fraction_full 0.652
_reflns_Friedel_fraction_max 0.572
_reflns_number_gt 4721
_reflns_number_total 4770
_reflns_threshold_expression 'I > 2\s(I)'
_cod_data_source_file d4dt02120g2.cif
_cod_data_source_block ZnTiMo6_3p22_104K_a
_cod_depositor_comments 'Adding full bibliography for 7717042--7717049.cif.'
_cod_original_cell_volume 5957.0(2)
_cod_database_code 7717049
_shelx_shelxl_version_number 2018/3
_shelx_space_group_comment
;
The symmetry employed for this shelxl refinement is uniquely defined
by the following loop, which should always be used as a source of
symmetry information in preference to the above space-group names.
They are only intended as comments.
;

loop_
_space_group_symop_operation_xyz
'x, y, z'
'-y, x-y, z'
'-x+y, -x, z'
'x+2/3, y+1/3, z+1/3'
'-y+2/3, x-y+1/3, z+1/3'
'-x+y+2/3, -x+1/3, z+1/3'
'x+1/3, y+2/3, z+2/3'
'-y+1/3, x-y+2/3, z+2/3'
'-x+y+1/3, -x+2/3, z+2/3'

loop_
_atom_site_label
_atom_site_type_symbol
_atom_site_fract_x
_atom_site_fract_y
_atom_site_fract_z
_atom_site_U_iso_or_equiv
_atom_site_adp_type
_atom_site_occupancy
_atom_site_site_symmetry_order
_atom_site_calc_flag
_atom_site_refinement_flags_posn
_atom_site_refinement_flags_adp
_atom_site_refinement_flags_occupancy
_atom_site_disorder_assembly
_atom_site_disorder_group
Ti1 Ti 0.333333 0.666667 0.68185(13) 0.0109(3) Uani 1 3 d S T P . .
Mo1 Mo 0.40605(2) 0.59694(3) 0.83547(3) 0.01334(12) Uani 1 1 d . . . . .
O1 O 0.4037(2) 0.6607(2) 0.7571(3) 0.0163(8) Uani 1 1 d . . . . .
O2 O 0.3534(2) 0.5895(3) 0.9275(3) 0.0198(9) Uani 1 1 d . . . . .
O3 O 0.3636(2) 0.5166(2) 0.7815(3) 0.0207(9) Uani 1 1 d . . . . .
N1 N 0.5004(3) 0.6937(3) 0.9071(4) 0.0202(11) Uani 1 1 d . . . . .
H1 H 0.481743 0.724107 0.932174 0.024 Uiso 1 1 calc R U . . .
C1 C 0.5324(4) 0.6749(4) 0.9839(5) 0.0263(14) Uani 1 1 d . . . . .
H1A H 0.538413 0.705609 1.037006 0.032 Uiso 1 1 calc R U . . .
H1B H 0.579985 0.682982 0.966149 0.032 Uiso 1 1 calc R U . . .
C2 C 0.4847(4) 0.5978(4) 1.0093(5) 0.0245(14) Uani 1 1 d . . . . .
H2 H 0.511321 0.581563 1.048080 0.029 Uiso 1 1 calc R U . . .
H2A H 0.443271 0.592387 1.044440 0.029 Uiso 1 1 calc R U . . .
N2 N 0.4596(3) 0.5534(3) 0.9256(4) 0.0203(11) Uani 1 1 d . . . . .
H2B H 0.421689 0.504747 0.945077 0.024 Uiso 1 1 calc R U . . .
C3 C 0.5164(4) 0.5447(4) 0.8808(5) 0.0289(16) Uani 1 1 d . . . . .
H3 H 0.507893 0.495991 0.892714 0.035 Uiso 1 1 calc R U . . .
H3A H 0.563288 0.579164 0.907227 0.035 Uiso 1 1 calc R U . . .
C4 C 0.5180(4) 0.5564(4) 0.7802(5) 0.0261(15) Uani 1 1 d . . . . .
H4 H 0.479083 0.513470 0.750418 0.031 Uiso 1 1 calc R U . . .
H4A H 0.563980 0.565018 0.754713 0.031 Uiso 1 1 calc R U . . .
N3 N 0.5089(3) 0.6192(3) 0.7622(4) 0.0197(11) Uani 1 1 d . . . . .
H3B H 0.499769 0.619108 0.695457 0.024 Uiso 1 1 calc R U . . .
C5 C 0.5740(3) 0.6884(4) 0.7829(5) 0.0240(14) Uani 1 1 d . . . . .
H5 H 0.597946 0.712282 0.725425 0.029 Uiso 1 1 calc R U . . .
H5A H 0.607623 0.680009 0.819148 0.029 Uiso 1 1 calc R U . . .
C6 C 0.5539(4) 0.7361(3) 0.8359(5) 0.0264(15) Uani 1 1 d . . . . .
H6 H 0.596928 0.775376 0.864830 0.032 Uiso 1 1 calc R U . . .
H6A H 0.533738 0.757249 0.793920 0.032 Uiso 1 1 calc R U . . .
Mo2 Mo 0.37490(2) 0.56674(2) 0.52488(3) 0.01229(12) Uani 1 1 d . . . . .
O4 O 0.3274(2) 0.5911(2) 0.6050(3) 0.0162(8) Uani 1 1 d . . . . .
O5 O 0.3953(2) 0.6223(2) 0.4319(3) 0.0198(9) Uani 1 1 d D . . . .
O6 O 0.4547(2) 0.5894(2) 0.5760(3) 0.0190(9) Uani 1 1 d . . . . .
N4 N 0.2671(3) 0.4920(3) 0.4539(4) 0.0166(10) Uani 1 1 d . . . . .
H4B H 0.243072 0.520804 0.444511 0.020 Uiso 1 1 calc R U . . .
C7 C 0.2824(4) 0.4750(5) 0.3623(5) 0.0311(16) Uani 1 1 d . . . . .
H7 H 0.301903 0.517972 0.323241 0.037 Uiso 1 1 calc R U . . .
H7A H 0.237781 0.437440 0.334167 0.037 Uiso 1 1 calc R U . . .
C8 C 0.3354(4) 0.4496(4) 0.3688(5) 0.0306(16) Uani 1 1 d . . . . .
H8 H 0.310082 0.398340 0.385130 0.037 Uiso 1 1 calc R U . . .
H8A H 0.358019 0.454627 0.308521 0.037 Uiso 1 1 calc R U . . .
N5 N 0.3916(3) 0.4900(3) 0.4374(4) 0.0198(11) Uani 1 1 d . . . . .
H5B H 0.437375 0.518826 0.403500 0.024 Uiso 1 1 calc R U . . .
C9 C 0.4019(4) 0.4422(4) 0.4997(6) 0.0319(17) Uani 1 1 d . . . . .
H9 H 0.447249 0.470093 0.533457 0.038 Uiso 1 1 calc R U . . .
H9A H 0.405111 0.405152 0.463903 0.038 Uiso 1 1 calc R U . . .
C10 C 0.3400(4) 0.4066(4) 0.5672(6) 0.0301(16) Uani 1 1 d . . . . .
H10 H 0.298048 0.366846 0.537054 0.036 Uiso 1 1 calc R U . . .
H10A H 0.353797 0.386898 0.619191 0.036 Uiso 1 1 calc R U . . .
N6 N 0.3221(3) 0.4593(3) 0.5999(4) 0.0188(11) Uani 1 1 d . . . . .
H6B H 0.338593 0.469783 0.664529 0.023 Uiso 1 1 calc R U . . .
C11 C 0.2427(4) 0.4322(4) 0.6011(5) 0.0298(16) Uani 1 1 d . . . . .
H11 H 0.217420 0.384278 0.629292 0.036 Uiso 1 1 calc R U . . .
H11A H 0.232895 0.464654 0.637945 0.036 Uiso 1 1 calc R U . . .
C12 C 0.2170(4) 0.4286(4) 0.5082(6) 0.0301(16) Uani 1 1 d . . . . .
H12 H 0.169727 0.425346 0.510045 0.036 Uiso 1 1 calc R U . . .
H12A H 0.211018 0.384922 0.478229 0.036 Uiso 1 1 calc R U . . .
Zn1 Zn 0.333333 0.666667 0.17613(11) 0.0312(3) Uani 1 3 d S T P . .
O7 O 0.2965(3) 0.5773(3) 0.0927(4) 0.0387(14) Uani 1 1 d D . . . .
H7W H 0.300(5) 0.542(3) 0.110(6) 0.058 Uiso 1 1 d D U . . .
H7WA H 0.3093(16) 0.584(3) 0.0379(10) 0.058 Uiso 1 1 d D U . . .
O8 O 0.3987(4) 0.6447(4) 0.2530(4) 0.0488(17) Uani 1 1 d D . . . .
H8W H 0.439(3) 0.650(7) 0.236(6) 0.073 Uiso 1 1 d D U . . .
H8WA H 0.397(6) 0.645(5) 0.3109(10) 0.073 Uiso 1 1 d D U . . .
Cl1 Cl 0.55780(10) 0.63410(9) 0.28449(13) 0.0309(4) Uani 1 1 d D . . . .
O9 O 0.5059(4) 0.5640(3) 0.3048(6) 0.063(2) Uani 1 1 d D . . . .
O10 O 0.5359(4) 0.6656(4) 0.2149(5) 0.0543(18) Uani 1 1 d D . . . .
O11 O 0.6206(4) 0.6346(4) 0.2536(6) 0.062(2) Uani 1 1 d D . . . .
O12 O 0.5726(5) 0.6763(5) 0.3646(5) 0.068(2) Uani 1 1 d D . . . .
Cl2 Cl 0.31096(9) 0.41860(8) 0.08607(11) 0.0217(3) Uani 1 1 d D U . . .
O13 O 0.2829(12) 0.3449(7) 0.1042(12) 0.024(3) Uani 0.57(4) 1 d D U P A 1
O14 O 0.3870(6) 0.4539(9) 0.097(2) 0.061(6) Uani 0.57(4) 1 d D U P A 1
O15 O 0.2972(17) 0.4312(10) -0.0044(9) 0.055(5) Uani 0.57(4) 1 d D U P A 1
O16 O 0.2847(11) 0.4490(8) 0.1504(9) 0.035(4) Uani 0.57(4) 1 d D U P A 1
O13B O 0.2800(16) 0.3519(13) 0.132(2) 0.038(7) Uani 0.43(4) 1 d D U P A 2
O14B O 0.3762(12) 0.4342(14) 0.0469(19) 0.041(6) Uani 0.43(4) 1 d D U P A 2
O15B O 0.2642(11) 0.4156(10) 0.0151(16) 0.033(5) Uani 0.43(4) 1 d D U P A 2
O16B O 0.324(2) 0.4747(15) 0.1493(15) 0.060(7) Uani 0.43(4) 1 d D U P A 2

loop_
_atom_site_aniso_label
_atom_site_aniso_U_11
_atom_site_aniso_U_22
_atom_site_aniso_U_33
_atom_site_aniso_U_23
_atom_site_aniso_U_13
_atom_site_aniso_U_12
Ti1 0.0096(4) 0.0096(4) 0.0136(8) 0.000 0.000 0.0048(2)
Mo1 0.0113(2) 0.0135(2) 0.0154(2) -0.00010(19) -0.00095(18) 0.00630(19)
O1 0.0128(19) 0.018(2) 0.021(2) 0.0006(17) -0.0017(16) 0.0096(17)
O2 0.015(2) 0.025(2) 0.018(2) 0.0004(18) 0.0026(16) 0.0079(18)
O3 0.021(2) 0.015(2) 0.023(2) 0.0013(17) -0.0021(18) 0.0070(18)
N1 0.018(3) 0.021(3) 0.026(3) -0.004(2) -0.006(2) 0.012(2)
C1 0.025(3) 0.028(3) 0.023(3) -0.008(3) -0.010(3) 0.011(3)
C2 0.026(3) 0.026(3) 0.020(3) -0.003(3) -0.007(3) 0.012(3)
N2 0.019(3) 0.016(3) 0.024(3) 0.001(2) -0.004(2) 0.008(2)
C3 0.029(3) 0.026(3) 0.044(4) -0.001(3) -0.004(3) 0.023(3)
C4 0.028(3) 0.030(4) 0.030(4) -0.006(3) 0.001(3) 0.022(3)
N3 0.018(3) 0.027(3) 0.019(3) 0.001(2) -0.001(2) 0.015(2)
C5 0.018(3) 0.028(3) 0.026(4) 0.006(3) 0.004(3) 0.011(3)
C6 0.019(3) 0.015(3) 0.040(4) 0.005(3) -0.001(3) 0.005(3)
Mo2 0.0122(2) 0.0093(2) 0.0136(2) -0.00192(17) -0.00040(17) 0.00409(18)
O4 0.017(2) 0.0137(19) 0.017(2) -0.0027(16) -0.0004(16) 0.0069(17)
O5 0.024(2) 0.013(2) 0.019(2) -0.0014(16) -0.0012(18) 0.0066(18)
O6 0.0131(19) 0.020(2) 0.020(2) -0.0038(17) -0.0027(17) 0.0050(17)
N4 0.018(2) 0.017(2) 0.020(3) -0.008(2) -0.008(2) 0.013(2)
C7 0.034(4) 0.042(4) 0.025(4) -0.015(3) -0.011(3) 0.024(3)
C8 0.028(4) 0.034(4) 0.028(4) -0.016(3) -0.003(3) 0.014(3)
N5 0.015(2) 0.021(3) 0.022(3) -0.008(2) 0.001(2) 0.008(2)
C9 0.028(4) 0.025(3) 0.053(5) 0.007(3) 0.007(3) 0.021(3)
C10 0.039(4) 0.027(4) 0.031(4) 0.002(3) -0.002(3) 0.021(3)
N6 0.022(3) 0.011(2) 0.018(3) -0.0002(19) -0.001(2) 0.005(2)
C11 0.019(3) 0.027(4) 0.036(4) -0.001(3) 0.005(3) 0.006(3)
C12 0.016(3) 0.025(3) 0.048(5) 0.003(3) -0.001(3) 0.008(3)
Zn1 0.0313(5) 0.0313(5) 0.0311(8) 0.000 0.000 0.0157(2)
O7 0.048(3) 0.030(3) 0.036(3) 0.000(2) 0.003(3) 0.018(3)
O8 0.049(4) 0.072(5) 0.034(3) 0.008(3) -0.003(3) 0.036(4)
Cl1 0.0378(10) 0.0240(8) 0.0334(10) 0.0029(7) 0.0085(8) 0.0174(8)
O9 0.062(4) 0.025(3) 0.095(6) 0.011(3) 0.039(4) 0.017(3)
O10 0.050(4) 0.067(5) 0.044(4) 0.011(3) -0.003(3) 0.028(4)
O11 0.051(4) 0.050(4) 0.096(6) 0.029(4) 0.034(4) 0.034(4)
O12 0.097(6) 0.069(5) 0.045(4) -0.014(4) -0.006(4) 0.047(5)
Cl2 0.0234(7) 0.0214(7) 0.0225(8) 0.0028(6) 0.0026(6) 0.0128(6)
O13 0.033(7) 0.017(5) 0.022(8) -0.004(4) -0.002(6) 0.011(4)
O14 0.024(6) 0.042(8) 0.112(18) 0.032(10) 0.007(7) 0.013(5)
O15 0.093(15) 0.039(8) 0.025(6) 0.006(5) -0.004(7) 0.026(10)
O16 0.049(9) 0.019(6) 0.039(6) 0.006(4) 0.021(6) 0.019(6)
O13B 0.024(8) 0.038(10) 0.043(16) 0.026(10) 0.013(10) 0.009(8)
O14B 0.026(8) 0.055(12) 0.053(13) 0.040(9) 0.030(8) 0.029(8)
O15B 0.033(9) 0.026(8) 0.037(9) 0.001(6) -0.015(7) 0.014(7)
O16B 0.074(19) 0.049(11) 0.048(10) -0.030(9) -0.009(10) 0.024(13)

loop_
_atom_type_symbol
_atom_type_description
_atom_type_scat_dispersion_real
_atom_type_scat_dispersion_imag
_atom_type_scat_source
C C 0.0033 0.0016 'International Tables Vol C Tables 4.2.6.8 and 6.1.1.4'
H H 0.0000 0.0000 'International Tables Vol C Tables 4.2.6.8 and 6.1.1.4'
N N 0.0061 0.0033 'International Tables Vol C Tables 4.2.6.8 and 6.1.1.4'
O O 0.0106 0.0060 'International Tables Vol C Tables 4.2.6.8 and 6.1.1.4'
Cl Cl 0.1484 0.1585 'International Tables Vol C Tables 4.2.6.8 and 6.1.1.4'
Ti Ti 0.2776 0.4457 'International Tables Vol C Tables 4.2.6.8 and 6.1.1.4'
Zn Zn 0.2839 1.4301 'International Tables Vol C Tables 4.2.6.8 and 6.1.1.4'
Mo Mo -1.6832 0.6857 'International Tables Vol C Tables 4.2.6.8 and 6.1.1.4'

loop_
_geom_angle_atom_site_label_1
_geom_angle_atom_site_label_2
_geom_angle_atom_site_label_3
_geom_angle
_geom_angle_site_symmetry_1
_geom_angle_site_symmetry_3
_geom_angle_publ_flag
O4 Ti1 O4 89.5(2) 3_565 2_665 ?
O4 Ti1 O4 89.5(2) 3_565 . ?
O4 Ti1 O4 89.50(19) 2_665 . ?
O4 Ti1 O1 179.2(2) 3_565 . ?
O4 Ti1 O1 89.90(17) 2_665 . ?
O4 Ti1 O1 89.92(18) . . ?
O4 Ti1 O1 89.89(17) 3_565 2_665 ?
O4 Ti1 O1 89.92(18) 2_665 2_665 ?
O4 Ti1 O1 179.2(2) . 2_665 ?
O1 Ti1 O1 90.68(19) . 2_665 ?
O4 Ti1 O1 89.92(18) 3_565 3_565 ?
O4 Ti1 O1 179.2(2) 2_665 3_565 ?
O4 Ti1 O1 89.89(17) . 3_565 ?
O1 Ti1 O1 90.68(19) . 3_565 ?
O1 Ti1 O1 90.68(19) 2_665 3_565 ?
O3 Mo1 O2 106.0(2) . . ?
O3 Mo1 O1 106.0(2) . . ?
O2 Mo1 O1 107.4(2) . . ?
O3 Mo1 N2 88.6(2) . . ?
O2 Mo1 N2 87.4(2) . . ?
O1 Mo1 N2 154.9(2) . . ?
O3 Mo1 N3 88.2(2) . . ?
O2 Mo1 N3 156.1(2) . . ?
O1 Mo1 N3 86.39(19) . . ?
N2 Mo1 N3 73.5(2) . . ?
O3 Mo1 N1 156.2(2) . . ?
O2 Mo1 N1 88.4(2) . . ?
O1 Mo1 N1 87.0(2) . . ?
N2 Mo1 N1 72.92(19) . . ?
N3 Mo1 N1 72.5(2) . . ?
Mo1 O1 Ti1 137.2(2) . . ?
C1 N1 C6 112.2(5) . . ?
C1 N1 Mo1 114.7(4) . . ?
C6 N1 Mo1 107.5(4) . . ?
N1 C1 C2 109.7(6) . . ?
N2 C2 C1 109.8(6) . . ?
C2 N2 C3 112.9(5) . . ?
C2 N2 Mo1 108.4(4) . . ?
C3 N2 Mo1 115.1(4) . . ?
N2 C3 C4 111.4(5) . . ?
C3 C4 N3 109.1(5) . . ?
C5 N3 C4 113.2(5) . . ?
C5 N3 Mo1 116.5(4) . . ?
C4 N3 Mo1 106.4(4) . . ?
N3 C5 C6 109.9(5) . . ?
N1 C6 C5 109.9(5) . . ?
O6 Mo2 O5 106.1(2) . . ?
O6 Mo2 O4 105.7(2) . . ?
O5 Mo2 O4 107.2(2) . . ?
O6 Mo2 N5 87.2(2) . . ?
O5 Mo2 N5 89.1(2) . . ?
O4 Mo2 N5 154.9(2) . . ?
O6 Mo2 N6 90.0(2) . . ?
O5 Mo2 N6 155.6(2) . . ?
O4 Mo2 N6 85.2(2) . . ?
N5 Mo2 N6 73.2(2) . . ?
O6 Mo2 N4 156.3(2) . . ?
O5 Mo2 N4 87.0(2) . . ?
O4 Mo2 N4 88.59(19) . . ?
N5 Mo2 N4 73.01(18) . . ?
N6 Mo2 N4 72.01(19) . . ?
Mo2 O4 Ti1 145.0(3) . . ?
C7 N4 C12 114.1(6) . . ?
C7 N4 Mo2 108.1(4) . . ?
C12 N4 Mo2 114.7(4) . . ?
N4 C7 C8 110.0(6) . . ?
N5 C8 C7 112.2(6) . . ?
C9 N5 C8 112.0(6) . . ?
C9 N5 Mo2 107.2(4) . . ?
C8 N5 Mo2 115.7(4) . . ?
N5 C9 C10 110.7(6) . . ?
N6 C10 C9 109.1(6) . . ?
C10 N6 C11 113.3(5) . . ?
C10 N6 Mo2 116.3(4) . . ?
C11 N6 Mo2 107.0(4) . . ?
C12 C11 N6 109.8(6) . . ?
C11 C12 N4 111.6(6) . . ?
O8 Zn1 O8 92.5(3) . 2_665 ?
O8 Zn1 O8 92.5(3) . 3_565 ?
O8 Zn1 O8 92.5(3) 2_665 3_565 ?
O8 Zn1 O7 171.2(3) . 3_565 ?
O8 Zn1 O7 83.6(3) 2_665 3_565 ?
O8 Zn1 O7 95.6(3) 3_565 3_565 ?
O8 Zn1 O7 83.6(3) . 2_665 ?
O8 Zn1 O7 95.6(3) 2_665 2_665 ?
O8 Zn1 O7 171.2(3) 3_565 2_665 ?
O7 Zn1 O7 88.9(2) 3_565 2_665 ?
O8 Zn1 O7 95.6(3) . . ?
O8 Zn1 O7 171.2(3) 2_665 . ?
O8 Zn1 O7 83.6(3) 3_565 . ?
O7 Zn1 O7 88.9(2) 3_565 . ?
O7 Zn1 O7 88.9(2) 2_665 . ?
O9 Cl1 O12 108.7(5) . . ?
O9 Cl1 O11 108.8(4) . . ?
O12 Cl1 O11 110.5(6) . . ?
O9 Cl1 O10 113.0(5) . . ?
O12 Cl1 O10 107.8(5) . . ?
O11 Cl1 O10 108.1(4) . . ?
O15 Cl2 O13 112.2(9) . . ?
O15 Cl2 O16 111.3(9) . . ?
O13 Cl2 O16 110.5(8) . . ?
O14B Cl2 O16B 108.4(13) . . ?
O14B Cl2 O13B 110.2(13) . . ?
O16B Cl2 O13B 110.1(13) . . ?
O14B Cl2 O15B 108.5(10) . . ?
O16B Cl2 O15B 109.8(11) . . ?
O13B Cl2 O15B 109.7(13) . . ?
O15 Cl2 O14 107.6(10) . . ?
O13 Cl2 O14 108.0(11) . . ?
O16 Cl2 O14 107.0(10) . . ?

loop_
_geom_bond_atom_site_label_1
_geom_bond_atom_site_label_2
_geom_bond_distance
_geom_bond_site_symmetry_2
_geom_bond_publ_flag
Ti1 O4 1.937(4) 3_565 ?
Ti1 O4 1.937(4) 2_665 ?
Ti1 O4 1.937(4) . ?
Ti1 O1 1.937(4) . ?
Ti1 O1 1.937(4) 2_665 ?
Ti1 O1 1.937(4) 3_565 ?
Mo1 O3 1.702(5) . ?
Mo1 O2 1.723(4) . ?
Mo1 O1 1.817(4) . ?
Mo1 N2 2.252(5) . ?
Mo1 N3 2.296(5) . ?
Mo1 N1 2.320(6) . ?
N1 C1 1.483(9) . ?
N1 C6 1.487(9) . ?
C1 C2 1.506(10) . ?
C2 N2 1.485(9) . ?
N2 C3 1.489(9) . ?
C3 C4 1.497(11) . ?
C4 N3 1.490(8) . ?
N3 C5 1.487(9) . ?
C5 C6 1.518(10) . ?
Mo2 O6 1.714(4) . ?
Mo2 O5 1.725(4) . ?
Mo2 O4 1.806(4) . ?
Mo2 N5 2.268(5) . ?
Mo2 N6 2.296(5) . ?
Mo2 N4 2.318(5) . ?
N4 C7 1.475(9) . ?
N4 C12 1.487(9) . ?
C7 C8 1.503(10) . ?
C8 N5 1.481(9) . ?
N5 C9 1.479(9) . ?
C9 C10 1.530(11) . ?
C10 N6 1.457(9) . ?
N6 C11 1.512(9) . ?
C11 C12 1.461(11) . ?
Zn1 O8 2.044(6) . ?
Zn1 O8 2.044(6) 2_665 ?
Zn1 O8 2.044(6) 3_565 ?
Zn1 O7 2.082(6) 3_565 ?
Zn1 O7 2.082(6) 2_665 ?
Zn1 O7 2.082(6) . ?
Cl1 O9 1.396(6) . ?
Cl1 O12 1.424(7) . ?
Cl1 O11 1.428(7) . ?
Cl1 O10 1.434(7) . ?
Cl2 O14B 1.401(13) . ?
Cl2 O15 1.417(12) . ?
Cl2 O13 1.420(12) . ?
Cl2 O16 1.422(9) . ?
Cl2 O16B 1.441(16) . ?
Cl2 O13B 1.423(18) . ?
Cl2 O15B 1.431(14) . ?
Cl2 O14 1.437(12) . ?

loop_
_geom_hbond_atom_site_label_D
_geom_hbond_atom_site_label_H
_geom_hbond_atom_site_label_A
_geom_hbond_distance_DH
_geom_hbond_distance_HA
_geom_hbond_distance_DA
_geom_hbond_angle_DHA
_geom_hbond_site_symmetry_A
_geom_hbond_publ_flag
N1 H1 O2 1.00 2.11 3.024(7) 151.1 2_665 yes
N2 H2B O14^a 1.00 2.44 3.18(3) 130.0 1_556 yes
N3 H3B O6 1.00 1.95 2.917(7) 161.2 . yes
N4 H4B O5 1.00 2.02 2.986(7) 161.5 3_565 yes
N5 H5B O9 1.00 1.95 2.917(9) 161.8 . yes
N6 H6B O3 1.00 1.93 2.889(7) 159.9 . yes
O7 H7W O16^a 0.851(13) 1.95(2) 2.792(12) 168(9) . yes
O7 H7W O16B^b 0.851(13) 1.86(3) 2.70(2) 170(9) . yes
O7 H7WA O2 0.841(12) 1.85(2) 2.673(7) 164(7) 1_554 yes
O8 H8W O10 0.846(12) 1.987(18) 2.826(9) 171(9) . yes
O8 H8WA O5 0.852(13) 1.84(2) 2.666(8) 164(8) . yes
